data_7034829
loop_
_publ_author_name
'Wen, He-Rui'
'Bao, Jun'
'Liu, Sui-Jun'
'Liu, Cai-Ming'
'Zhang, Cai-Wei'
'Tang, Yun-Zhi'

_publ_section_title
;
 Temperature-controlled polymorphism of chiral Cu(II)-Ln(III) dinuclear
 complexes exhibiting slow magnetic relaxation.
;
_journal_issue 24
_journal_name_full 'Dalton transactions (Cambridge, England : 2003)'
_journal_page_first 11191
_journal_page_last 11201
_journal_paper_doi 10.1039/c5dt00789e
_journal_volume 44
_journal_year 2015
_chemical_absolute_configuration ad
_chemical_formula_moiety 'C22 H24 Cu Gd N5 O13'
_chemical_formula_sum 'C22 H24 Cu Gd N5 O13'
_chemical_formula_weight 787.25
_chemical_name_systematic
;
 ?
;
_space_group_crystal_system monoclinic
_space_group_IT_number 4
_space_group_name_Hall 'P 2yb'
_space_group_name_H-M_alt 'P 1 21 1'
_symmetry_space_group_name_Hall 'P 2yb'
_symmetry_space_group_name_H-M 'P 1 21 1'
_atom_sites_solution_hydrogens geom
_audit_creation_date 2015-04-12
_audit_creation_method
;
Olex2 1.2-beta
(compiled 2015.01.26 svn.r3150 for OlexSys, GUI svn.r4998)
;
_audit_update_record
;
2015-04-21 deposited with the CCDC.
2015-05-06 downloaded from the CCDC.
;
_cell_angle_alpha 90
_cell_angle_beta 105.682(5)
_cell_angle_gamma 90
_cell_formula_units_Z 4
_cell_length_a 11.2871(18)
_cell_length_b 15.301(2)
_cell_length_c 15.918(3)
_cell_measurement_reflns_used 9279
_cell_measurement_temperature 296(2)
_cell_measurement_theta_max 30.56
_cell_measurement_theta_min 2.90
_cell_volume 2646.8(7)
_computing_cell_refinement 'SAINT v8.34A (Bruker, 2013)'
_computing_data_reduction 'SAINT v8.34A (Bruker, 2013)'
_computing_molecular_graphics 'Olex2 (Dolomanov et al., 2009)'
_computing_publication_material 'Olex2 (Dolomanov et al., 2009)'
_computing_structure_refinement 'ShelXL (Sheldrick, 2008)'
_diffrn_ambient_temperature 296.16
_diffrn_measured_fraction_theta_full 0.995
_diffrn_measured_fraction_theta_max 0.976
_diffrn_measurement_device_type 'CCD area detector'
_diffrn_measurement_method 'phi and omega scans'
_diffrn_radiation_monochromator graphite
_diffrn_radiation_type MoK\a
_diffrn_radiation_wavelength 0.71073
_diffrn_reflns_av_R_equivalents 0.0565
_diffrn_reflns_av_unetI/netI 0.0526
_diffrn_reflns_laue_measured_fraction_full 0.995
_diffrn_reflns_laue_measured_fraction_max 0.976
_diffrn_reflns_limit_h_max 16
_diffrn_reflns_limit_h_min -16
_diffrn_reflns_limit_k_max 21
_diffrn_reflns_limit_k_min -21
_diffrn_reflns_limit_l_max 19
_diffrn_reflns_limit_l_min -22
_diffrn_reflns_number 65917
_diffrn_reflns_point_group_measured_fraction_full 0.983
_diffrn_reflns_point_group_measured_fraction_max 0.923
_diffrn_reflns_theta_full 25.242
_diffrn_reflns_theta_max 30.780
_diffrn_reflns_theta_min 2.973
_exptl_absorpt_coefficient_mu 3.365
_exptl_absorpt_correction_type none
_exptl_crystal_colour red
_exptl_crystal_colour_primary red
_exptl_crystal_density_diffrn 1.976
_exptl_crystal_description block
_exptl_crystal_F_000 1552
_exptl_crystal_size_max 0.22
_exptl_crystal_size_mid 0.2
_exptl_crystal_size_min 0.18
_refine_diff_density_max 2.835
_refine_diff_density_min -1.781
_refine_diff_density_rms 0.195
_refine_ls_abs_structure_details
;
 Flack x determined using 4694 quotients [(I+)-(I-)]/[(I+)+(I-)]
 (Parsons and Flack (2004), Acta Cryst. A60, s61).
;
_refine_ls_abs_structure_Flack 0.150(7)
_refine_ls_extinction_method none
_refine_ls_goodness_of_fit_ref 1.100
_refine_ls_hydrogen_treatment constr
_refine_ls_matrix_type full
_refine_ls_number_parameters 761
_refine_ls_number_reflns 15291
_refine_ls_number_restraints 399
_refine_ls_restrained_S_all 1.093
_refine_ls_R_factor_all 0.0969
_refine_ls_R_factor_gt 0.0642
_refine_ls_shift/su_max 0.000
_refine_ls_shift/su_mean 0.000
_refine_ls_structure_factor_coef Fsqd
_refine_ls_weighting_details
;
 w=1/[\s^2^(Fo^2^)+27.3435P]
 where P=(Fo^2^+2Fc^2^)/3
;
_refine_ls_weighting_scheme calc
_refine_ls_wR_factor_gt 0.1247
_refine_ls_wR_factor_ref 0.1442
_reflns_Friedel_coverage 0.830
_reflns_friedel_fraction_full 0.970
_reflns_friedel_fraction_max 0.867
_reflns_number_gt 11738
_reflns_number_total 15291
_reflns_threshold_expression 'I > 2\s(I)'
_cod_data_source_file c5dt00789e2.cif
_cod_data_source_block 5'
_cod_depositor_comments 'Adding full bibliography for 7034824--7034836.cif.'
_cod_database_code 7034829
_shelxl_version_number 2013-2
_shelx_space_group_comment
;
The symmetry employed for this shelxl refinement is uniquely defined
by the following loop, which should always be used as a source of
symmetry information in preference to the above space-group names.
They are only intended as comments.
;
_shelx_estimated_absorpt_t_max 0.583
_shelx_estimated_absorpt_t_min 0.525
_olex2_refinement_description
;
1. Fixed Uiso
 At 1.2 times of:
  All C(H) groups, All C(H,H) groups
 At 1.5 times of:
  All C(H,H,H) groups
2. Rigid bond restraints
 All non-hydrogen atoms
 with sigma for 1-2 distances of 0.001 and sigma for 1-3 distances of 0.001
3.a Ternary CH refined with riding coordinates:
 C30(H30), C29(H29), C31(H31), C32(H32)
3.b Secondary CH2 refined with riding coordinates:
 C37(H37A,H37B), C33(H33A,H33B), C34(H34A,H34B), C38(H38A,H38B), C36(H36A,
 H36B), C35(H35A,H35B), C40(H40A,H40B), C39(H39A,H39B)
3.c Aromatic/amide H refined with riding coordinates:
 C2(H2), C3(H3), C12(H12), C17(H17), C18(H18), C19(H19), C20(H20), C21(H21),
 C22(H22), C23(H23), C24(H24), C26(H26), C28(H28), C44(H44), C42(H42), C43(H43)
3.d Idealised Me refined as rotating group:
 C1(H1A,H1B,H1C), C25(H25A,H25B,H25C), C27(H27A,H27B,H27C), C41(H41A,H41B,H41C)
;
_olex2_submission_special_instructions 'No special instructions were received'

loop_
_space_group_symop_operation_xyz
'x, y, z'
'-x, y+1/2, -z'

loop_
_atom_site_label
_atom_site_type_symbol
_atom_site_fract_x
_atom_site_fract_y
_atom_site_fract_z
_atom_site_U_iso_or_equiv
_atom_site_adp_type
_atom_site_occupancy
_atom_site_site_symmetry_order
_atom_site_calc_flag
_atom_site_refinement_flags_posn
_atom_site_refinement_flags_adp
Gd1 Gd 0.14924(6) 0.55449(4) 0.51831(4) 0.03585(16) Uani 1 1 d . U
Gd2 Gd 0.33252(7) 0.45853(4) -0.01978(5) 0.04169(19) Uani 1 1 d . U
Cu2 Cu 0.31352(17) 0.34604(14) 0.15218(13) 0.0389(4) Uani 1 1 d . U
Cu1 Cu 0.18872(16) 0.66362(13) 0.34690(12) 0.0329(3) Uani 1 1 d . U
N1 N 0.1228(10) 0.6485(8) 0.2227(8) 0.0328(16) Uani 1 1 d . U
N3 N -0.0900(12) 0.6243(11) 0.4090(10) 0.0504(16) Uani 1 1 d . U
N2 N 0.2198(10) 0.7832(7) 0.3234(8) 0.0349(18) Uani 1 1 d . U
N4 N 0.3669(11) 0.4473(10) 0.5865(9) 0.0466(15) Uani 1 1 d . U
N5 N -0.0153(12) 0.5495(12) 0.6320(9) 0.0537(16) Uani 1 1 d . U
O15 O 0.3261(8) 0.4660(8) 0.1254(6) 0.0398(9) Uani 1 1 d . U
O14 O 0.2520(10) 0.3339(8) 0.0297(7) 0.0422(9) Uani 1 1 d . U
N8 N 0.5852(14) 0.3896(13) 0.0919(12) 0.061(3) Uani 1 1 d . U
N9 N 0.1066(12) 0.5592(13) -0.0870(9) 0.0556(16) Uani 1 1 d . U
N10 N 0.4830(13) 0.4521(13) -0.1402(10) 0.0611(17) Uani 1 1 d . U
N6 N 0.3496(10) 0.3649(9) 0.2744(8) 0.0358(17) Uani 1 1 d . U
N7 N 0.3261(10) 0.2224(8) 0.1772(8) 0.0380(18) Uani 1 1 d . U
O1 O 0.1535(8) 0.5474(7) 0.3729(6) 0.0338(8) Uani 1 1 d . U
O2 O 0.2530(9) 0.6742(7) 0.4724(7) 0.0353(8) Uani 1 1 d . U
O4 O 0.1016(10) 0.4065(8) 0.4418(8) 0.0432(12) Uani 1 1 d . U
O3 O 0.2722(11) 0.6610(8) 0.6336(7) 0.0439(13) Uani 1 1 d . U
O5 O -0.0712(8) 0.5462(9) 0.4383(7) 0.0475(12) Uani 1 1 d . U
O7 O 0.2809(10) 0.4547(9) 0.6266(7) 0.0465(12) Uani 1 1 d . U
O6 O 0.0074(9) 0.6710(7) 0.4336(7) 0.0443(12) Uani 1 1 d . U
O8 O 0.3512(9) 0.4923(7) 0.5170(7) 0.0408(12) Uani 1 1 d . U
O17 O 0.3845(12) 0.6054(8) 0.0571(8) 0.0520(14) Uani 1 1 d . U
O21 O 0.1964(11) 0.5613(10) -0.1206(7) 0.0532(13) Uani 1 1 d . U
C2 C 0.2106(15) 0.1896(13) -0.1549(12) 0.048(3) Uani 1 1 d . U
H2 H 0.1951 0.1941 -0.2152 0.058 Uiso 1 1 calc R .
O23 O 0.4373(11) 0.5215(9) -0.1216(8) 0.0556(14) Uani 1 1 d . U
O19 O 0.5481(9) 0.4626(11) 0.0603(8) 0.0565(15) Uani 1 1 d . U
O20 O 0.1189(10) 0.5105(8) -0.0227(7) 0.0483(13) Uani 1 1 d . U
O18 O 0.5030(11) 0.3335(9) 0.0878(8) 0.0589(16) Uani 1 1 d . U
O22 O 0.4542(12) 0.3822(9) -0.1071(9) 0.0594(15) Uani 1 1 d . U
C1 C 0.0635(16) 0.3312(12) 0.4823(13) 0.048(3) Uani 1 1 d . U
H1A H 0.0795 0.3411 0.5439 0.072 Uiso 1 1 calc GR .
H1B H 0.1085 0.2808 0.4724 0.072 Uiso 1 1 calc GR .
H1C H -0.0230 0.3215 0.4576 0.072 Uiso 1 1 calc GR .
O16 O 0.2030(11) 0.3473(9) -0.1347(8) 0.0500(14) Uani 1 1 d . U
C3 C 0.3869(12) 0.4367(10) 0.3152(10) 0.037(2) Uani 1 1 d . U
H3 H 0.4008 0.4370 0.3755 0.044 Uiso 1 1 calc R .
C4 C 0.2758(12) 0.7465(10) 0.6033(9) 0.0327(19) Uani 1 1 d . U
C5 C 0.3806(11) 0.5273(9) 0.1822(10) 0.0321(17) Uani 1 1 d . U
C6 C 0.1021(10) 0.4855(9) 0.3166(10) 0.0286(15) Uani 1 1 d . U
C7 C 0.2174(12) 0.2627(12) -0.1055(10) 0.0383(19) Uani 1 1 d . U
C8 C 0.4088(13) 0.5168(11) 0.2736(11) 0.038(2) Uani 1 1 d . U
C9 C 0.2439(12) 0.2581(11) -0.0139(10) 0.036(2) Uani 1 1 d . U
C10 C 0.2636(12) 0.7509(10) 0.5127(10) 0.033(2) Uani 1 1 d . U
C11 C 0.0770(12) 0.4936(10) 0.2261(10) 0.036(2) Uani 1 1 d . U
C12 C 0.0870(12) 0.5768(10) 0.1836(10) 0.037(2) Uani 1 1 d . U
H12 H 0.0654 0.5774 0.1229 0.044 Uiso 1 1 calc R .
C13 C 0.0742(12) 0.4066(10) 0.3519(11) 0.035(2) Uani 1 1 d . U
C14 C 0.4127(13) 0.6058(11) 0.1466(11) 0.038(2) Uani 1 1 d . U
C15 C 0.2620(13) 0.1760(11) 0.0255(11) 0.040(2) Uani 1 1 d . U
C16 C 0.2634(12) 0.8330(9) 0.4743(10) 0.033(2) Uani 1 1 d . U
C17 C 0.2898(14) 0.8217(12) 0.6538(11) 0.041(3) Uani 1 1 d . U
H17 H 0.2982 0.8180 0.7134 0.049 Uiso 1 1 calc R .
C18 C 0.4593(16) 0.5875(12) 0.3270(12) 0.048(3) Uani 1 1 d . U
H18 H 0.4714 0.5826 0.3869 0.057 Uiso 1 1 calc R .
C19 C 0.4915(16) 0.6640(14) 0.2936(13) 0.053(3) Uani 1 1 d . U
H19 H 0.5272 0.7093 0.3307 0.063 Uiso 1 1 calc R .
C20 C 0.2270(16) 0.1071(13) -0.1148(13) 0.052(3) Uani 1 1 d . U
H20 H 0.2212 0.0571 -0.1488 0.062 Uiso 1 1 calc R .
C21 C 0.2511(15) 0.0998(12) -0.0273(12) 0.048(3) Uani 1 1 d . U
H21 H 0.2606 0.0448 -0.0014 0.058 Uiso 1 1 calc R .
C22 C 0.4702(14) 0.6731(12) 0.2039(12) 0.045(3) Uani 1 1 d . U
H22 H 0.4943 0.7241 0.1813 0.054 Uiso 1 1 calc R .
C23 C 0.2777(15) 0.9077(11) 0.5260(11) 0.046(3) Uani 1 1 d . U
H23 H 0.2781 0.9624 0.5006 0.055 Uiso 1 1 calc R .
C24 C 0.3017(13) 0.1617(10) 0.1203(10) 0.041(2) Uani 1 1 d . U
H24 H 0.3095 0.1043 0.1402 0.049 Uiso 1 1 calc R .
C25 C 0.1860(17) 0.3613(16) -0.2265(11) 0.059(4) Uani 1 1 d . U
H25A H 0.1778 0.4228 -0.2388 0.089 Uiso 1 1 calc GR .
H25B H 0.1130 0.3316 -0.2588 0.089 Uiso 1 1 calc GR .
H25C H 0.2559 0.3390 -0.2431 0.089 Uiso 1 1 calc GR .
C26 C 0.2912(16) 0.9013(12) 0.6147(12) 0.047(3) Uani 1 1 d . U
H26 H 0.3013 0.9518 0.6484 0.057 Uiso 1 1 calc R .
C27 C 0.2816(16) 0.6521(14) 0.7271(10) 0.051(3) Uani 1 1 d . U
H27A H 0.2150 0.6831 0.7405 0.076 Uiso 1 1 calc GR .
H27B H 0.3585 0.6761 0.7605 0.076 Uiso 1 1 calc GR .
H27C H 0.2774 0.5914 0.7413 0.076 Uiso 1 1 calc GR .
C28 C 0.2468(11) 0.8450(9) 0.3808(9) 0.034(2) Uani 1 1 d . U
H28 H 0.2563 0.9011 0.3612 0.041 Uiso 1 1 calc R .
O9 O 0.0330(10) 0.4815(8) 0.6088(8) 0.0499(13) Uani 1 1 d . U
O10 O 0.0190(11) 0.6212(8) 0.6086(8) 0.0506(13) Uani 1 1 d . U
O12 O 0.4519(14) 0.3974(11) 0.6141(10) 0.075(4) Uani 1 1 d . U
O13 O -0.0923(13) 0.5433(12) 0.6712(11) 0.087(4) Uani 1 1 d . U
O11 O -0.1909(12) 0.6486(13) 0.3683(11) 0.080(4) Uani 1 1 d . U
O26 O 0.5499(11) 0.4515(13) -0.1877(9) 0.078(3) Uani 1 1 d . U
O25 O 0.0184(14) 0.6045(13) -0.1121(11) 0.084(5) Uani 1 1 d . U
O24 O 0.6920(14) 0.3748(14) 0.1208(14) 0.104(6) Uani 1 1 d . U
C30 C 0.3779(11) 0.2085(9) 0.2723(8) 0.0353(18) Uani 1 1 d . U
H30 H 0.4673 0.2156 0.2855 0.042 Uiso 1 1 calc R .
C29 C 0.3296(13) 0.2809(9) 0.3186(9) 0.038(2) Uani 1 1 d . U
H29 H 0.2404 0.2725 0.3059 0.046 Uiso 1 1 calc R .
C31 C 0.2089(12) 0.7954(9) 0.2297(8) 0.038(2) Uani 1 1 d . U
H31 H 0.2871 0.7779 0.2190 0.045 Uiso 1 1 calc R .
C32 C 0.1080(12) 0.7328(9) 0.1784(8) 0.036(2) Uani 1 1 d . U
H32 H 0.0288 0.7567 0.1816 0.043 Uiso 1 1 calc R .
C37 C 0.3801(16) 0.2780(13) 0.4171(11) 0.048(3) Uani 1 1 d . U
H37A H 0.3417 0.3231 0.4436 0.058 Uiso 1 1 calc R .
H37B H 0.4682 0.2883 0.4333 0.058 Uiso 1 1 calc R .
C33 C 0.1061(15) 0.7311(13) 0.0833(11) 0.045(3) Uani 1 1 d . U
H33A H 0.0409 0.6927 0.0515 0.054 Uiso 1 1 calc R .
H33B H 0.1838 0.7086 0.0773 0.054 Uiso 1 1 calc R .
C34 C 0.1796(15) 0.8895(11) 0.1950(11) 0.045(3) Uani 1 1 d . U
H34A H 0.2433 0.9293 0.2262 0.054 Uiso 1 1 calc R .
H34B H 0.1016 0.9085 0.2034 0.054 Uiso 1 1 calc R .
C38 C 0.3528(16) 0.1197(12) 0.3071(12) 0.049(3) Uani 1 1 d . U
H38A H 0.3900 0.0743 0.2800 0.058 Uiso 1 1 calc R .
H38B H 0.2648 0.1093 0.2918 0.058 Uiso 1 1 calc R .
C36 C 0.0850(16) 0.8232(12) 0.0451(11) 0.053(3) Uani 1 1 d . U
H36A H 0.0926 0.8219 -0.0142 0.063 Uiso 1 1 calc R .
H36B H 0.0017 0.8412 0.0425 0.063 Uiso 1 1 calc R .
C35 C 0.1732(17) 0.8896(12) 0.0963(10) 0.056(4) Uani 1 1 d . U
H35A H 0.1485 0.9472 0.0726 0.067 Uiso 1 1 calc R .
H35B H 0.2547 0.8780 0.0896 0.067 Uiso 1 1 calc R .
C40 C 0.353(2) 0.1878(13) 0.4492(12) 0.064(4) Uani 1 1 d . U
H40A H 0.3879 0.1844 0.5119 0.076 Uiso 1 1 calc R .
H40B H 0.2644 0.1804 0.4373 0.076 Uiso 1 1 calc R .
C39 C 0.4047(19) 0.1150(12) 0.4058(11) 0.060(4) Uani 1 1 d . U
H39A H 0.3839 0.0590 0.4267 0.072 Uiso 1 1 calc R .
H39B H 0.4936 0.1197 0.4209 0.072 Uiso 1 1 calc R .
C41 C 0.4210(14) 0.6806(12) 0.0156(12) 0.046(3) Uani 1 1 d . U
H41A H 0.5090 0.6859 0.0334 0.069 Uiso 1 1 calc GR .
H41B H 0.3847 0.7322 0.0323 0.069 Uiso 1 1 calc GR .
H41C H 0.3936 0.6737 -0.0466 0.069 Uiso 1 1 calc GR .
C44 C 0.0239(14) 0.3380(11) 0.3006(12) 0.043(3) Uani 1 1 d . U
H44 H 0.0028 0.2870 0.3248 0.052 Uiso 1 1 calc R .
C42 C 0.0265(16) 0.4216(12) 0.1722(13) 0.049(3) Uani 1 1 d . U
H42 H 0.0087 0.4264 0.1118 0.059 Uiso 1 1 calc R .
C43 C 0.0042(16) 0.3459(13) 0.2093(13) 0.053(3) Uani 1 1 d . U
H43 H -0.0247 0.2979 0.1738 0.063 Uiso 1 1 calc R .

loop_
_atom_site_aniso_label
_atom_site_aniso_U_11
_atom_site_aniso_U_22
_atom_site_aniso_U_33
_atom_site_aniso_U_23
_atom_site_aniso_U_13
_atom_site_aniso_U_12
Gd1 0.0431(3) 0.0325(3) 0.0357(4) 0.0028(3) 0.0170(3) -0.0012(3)
Gd2 0.0494(4) 0.0430(5) 0.0366(4) 0.0032(3) 0.0185(3) -0.0043(3)
Cu2 0.0513(10) 0.0352(9) 0.0310(8) 0.0003(7) 0.0123(7) -0.0032(7)
Cu1 0.0417(8) 0.0299(8) 0.0287(8) 0.0008(6) 0.0119(6) -0.0039(7)
N1 0.033(5) 0.035(3) 0.0297(13) 0.0015(15) 0.007(4) 0.003(3)
N3 0.0407(15) 0.059(4) 0.054(3) 0.011(3) 0.0183(18) 0.0069(19)
N2 0.042(5) 0.032(2) 0.0343(19) 0.0028(15) 0.016(4) -0.005(4)
N4 0.051(2) 0.046(3) 0.043(3) 0.011(2) 0.0130(19) 0.008(2)
N5 0.060(3) 0.060(4) 0.053(3) 0.007(3) 0.035(3) -0.001(3)
O15 0.049(3) 0.0377(14) 0.0338(11) 0.0023(10) 0.0134(14) -0.0070(19)
O14 0.057(2) 0.0410(14) 0.0309(12) 0.0003(11) 0.0161(17) -0.0077(16)
N8 0.046(3) 0.064(6) 0.074(9) -0.010(6) 0.017(5) 0.009(3)
N9 0.062(2) 0.065(4) 0.042(4) 0.015(3) 0.017(2) 0.012(3)
N10 0.062(3) 0.078(4) 0.054(3) 0.000(3) 0.034(3) -0.010(3)
N6 0.037(5) 0.041(2) 0.0303(13) 0.0022(15) 0.012(4) 0.002(4)
N7 0.042(6) 0.0363(14) 0.040(2) 0.0032(14) 0.018(4) 0.004(4)
O1 0.039(2) 0.0302(16) 0.0335(10) 0.0005(10) 0.0129(13) -0.0054(18)
O2 0.047(2) 0.0323(14) 0.0288(11) -0.0006(11) 0.0139(16) -0.0062(15)
O4 0.053(3) 0.0330(14) 0.048(2) 0.0026(12) 0.020(2) -0.0097(18)
O3 0.062(3) 0.043(2) 0.0303(11) 0.0003(14) 0.020(2) -0.008(2)
O5 0.0393(11) 0.055(3) 0.052(2) 0.007(2) 0.0187(12) -0.0030(15)
O7 0.056(3) 0.044(2) 0.041(2) 0.0126(18) 0.0163(17) 0.003(2)
O6 0.047(2) 0.043(2) 0.048(3) 0.009(2) 0.0209(18) 0.0082(16)
O8 0.0412(16) 0.042(3) 0.041(3) 0.006(2) 0.0138(18) 0.0032(17)
O17 0.071(4) 0.0430(15) 0.046(2) 0.0036(13) 0.024(3) -0.014(2)
O21 0.064(3) 0.056(2) 0.042(3) 0.015(2) 0.0184(19) 0.001(3)
C2 0.052(9) 0.059(3) 0.037(3) -0.009(3) 0.018(7) -0.004(7)
O23 0.061(3) 0.066(3) 0.046(3) 0.005(2) 0.026(3) -0.015(2)
O19 0.0474(12) 0.072(4) 0.053(3) 0.009(3) 0.0180(13) -0.0058(17)
O20 0.0503(17) 0.058(4) 0.039(3) 0.008(2) 0.0161(19) 0.005(2)
O18 0.055(2) 0.062(3) 0.063(3) 0.015(3) 0.024(2) 0.012(2)
O22 0.066(3) 0.067(3) 0.058(3) -0.001(2) 0.037(3) 0.000(3)
C1 0.060(9) 0.036(4) 0.059(6) 0.001(4) 0.034(7) -0.011(6)
O16 0.070(4) 0.055(2) 0.0317(11) -0.0007(15) 0.027(2) -0.016(3)
C3 0.035(6) 0.044(4) 0.028(2) 0.0019(19) 0.002(5) 0.004(5)
C4 0.032(6) 0.039(2) 0.030(2) -0.0027(16) 0.013(5) -0.001(3)
C5 0.027(5) 0.031(3) 0.0358(16) 0.0039(18) 0.005(4) 0.008(3)
C6 0.020(5) 0.029(3) 0.0376(16) -0.0012(17) 0.010(4) 0.002(3)
C7 0.029(6) 0.054(2) 0.032(2) -0.0043(16) 0.009(5) -0.005(4)
C8 0.042(7) 0.036(4) 0.0356(16) -0.001(2) 0.012(5) 0.009(4)
C9 0.033(6) 0.0434(18) 0.0329(18) -0.0027(14) 0.009(5) -0.006(3)
C10 0.038(6) 0.033(2) 0.0308(19) -0.0013(15) 0.015(4) -0.002(3)
C11 0.030(6) 0.038(3) 0.0366(16) -0.003(2) 0.005(5) -0.002(4)
C12 0.040(6) 0.038(3) 0.031(2) -0.0026(19) 0.008(5) 0.002(5)
C13 0.033(6) 0.029(3) 0.048(2) -0.003(2) 0.019(5) -0.002(4)
C14 0.038(6) 0.033(4) 0.046(2) 0.002(2) 0.016(5) 0.002(4)
C15 0.040(7) 0.0415(19) 0.042(2) -0.002(2) 0.019(5) -0.005(5)
C16 0.034(6) 0.0321(18) 0.037(2) -0.001(2) 0.014(5) -0.005(5)
C17 0.046(7) 0.045(3) 0.035(4) -0.008(3) 0.015(6) -0.002(6)
C18 0.058(9) 0.040(5) 0.040(3) -0.003(4) 0.004(6) 0.005(6)
C19 0.061(10) 0.043(6) 0.053(3) -0.008(5) 0.014(7) -0.003(7)
C20 0.052(9) 0.055(3) 0.047(4) -0.012(4) 0.011(7) -0.003(7)
C21 0.055(9) 0.043(2) 0.049(4) -0.006(3) 0.018(7) -0.011(7)
C22 0.046(8) 0.035(5) 0.054(3) -0.001(4) 0.013(6) -0.001(5)
C23 0.060(9) 0.034(2) 0.044(4) -0.006(3) 0.017(7) -0.010(6)
C24 0.048(7) 0.0343(18) 0.044(2) 0.002(2) 0.020(5) 0.000(5)
C25 0.070(11) 0.078(9) 0.029(2) 0.003(3) 0.015(6) -0.010(9)
C26 0.061(9) 0.039(2) 0.044(4) -0.010(4) 0.017(7) 0.001(7)
C27 0.058(9) 0.067(8) 0.028(2) 0.005(3) 0.013(6) -0.009(7)
C28 0.035(6) 0.029(3) 0.037(3) 0.003(2) 0.009(5) -0.004(5)
O9 0.058(3) 0.050(3) 0.050(3) 0.011(2) 0.029(2) -0.004(2)
O10 0.060(3) 0.052(3) 0.050(2) 0.005(2) 0.033(2) 0.005(2)
O12 0.084(7) 0.085(10) 0.055(7) 0.019(6) 0.019(6) 0.045(7)
O13 0.088(8) 0.087(7) 0.115(11) 0.010(9) 0.079(7) -0.002(7)
O11 0.051(4) 0.106(9) 0.072(9) 0.035(9) 0.001(5) 0.011(4)
O26 0.057(6) 0.118(8) 0.074(8) 0.015(8) 0.042(5) 0.002(7)
O25 0.081(7) 0.107(12) 0.067(9) 0.035(7) 0.024(6) 0.039(7)
O24 0.049(3) 0.108(11) 0.142(17) 0.008(12) 0.003(8) 0.014(4)
C30 0.030(6) 0.040(3) 0.041(2) 0.007(2) 0.017(4) -0.001(3)
C29 0.037(6) 0.046(3) 0.035(2) 0.006(2) 0.016(4) 0.003(4)
C31 0.040(6) 0.042(3) 0.035(2) 0.006(2) 0.017(4) -0.005(3)
C32 0.036(5) 0.040(3) 0.032(2) 0.007(2) 0.012(3) 0.000(4)
C37 0.056(8) 0.055(6) 0.035(2) 0.010(3) 0.016(5) 0.005(7)
C33 0.053(8) 0.051(6) 0.032(3) 0.007(3) 0.012(5) 0.004(6)
C34 0.052(8) 0.044(4) 0.042(4) 0.012(3) 0.016(6) -0.008(5)
C38 0.056(9) 0.042(3) 0.049(5) 0.011(4) 0.017(6) -0.006(6)
C36 0.060(9) 0.059(7) 0.036(5) 0.017(4) 0.008(6) 0.002(6)
C35 0.069(10) 0.058(7) 0.043(5) 0.018(4) 0.021(6) -0.010(7)
C40 0.090(13) 0.061(7) 0.048(6) 0.019(4) 0.033(9) 0.006(7)
C39 0.084(12) 0.052(6) 0.048(5) 0.016(5) 0.025(7) 0.000(8)
C41 0.042(7) 0.041(4) 0.057(5) 0.013(4) 0.016(7) -0.003(6)
C44 0.041(7) 0.032(4) 0.058(4) -0.007(4) 0.017(6) -0.005(5)
C42 0.060(9) 0.036(4) 0.044(3) -0.008(4) 0.004(7) 0.002(6)
C43 0.053(9) 0.044(5) 0.054(4) -0.009(4) 0.003(7) -0.015(7)

loop_
_atom_type_symbol
_atom_type_description
_atom_type_scat_dispersion_real
_atom_type_scat_dispersion_imag
_atom_type_scat_source
C C 0.0033 0.0016 'International Tables Vol C Tables 4.2.6.8 and 6.1.1.4'
H H 0.0000 0.0000 'International Tables Vol C Tables 4.2.6.8 and 6.1.1.4'
Cu Cu 0.3201 1.2651 'International Tables Vol C Tables 4.2.6.8 and 6.1.1.4'
Gd Gd -0.1653 3.9035 'International Tables Vol C Tables 4.2.6.8 and 6.1.1.4'
N N 0.0061 0.0033 'International Tables Vol C Tables 4.2.6.8 and 6.1.1.4'
O O 0.0106 0.0060 'International Tables Vol C Tables 4.2.6.8 and 6.1.1.4'

loop_
_geom_angle_atom_site_label_1
_geom_angle_atom_site_label_2
_geom_angle_atom_site_label_3
_geom_angle
N4 Gd1 N5 111.6(4)
O1 Gd1 N4 95.9(4)
O1 Gd1 N5 143.2(3)
O1 Gd1 O2 65.7(4)
O1 Gd1 O4 62.9(4)
O1 Gd1 O3 126.0(3)
O1 Gd1 O5 77.0(3)
O1 Gd1 O7 119.6(4)
O1 Gd1 O6 71.5(3)
O1 Gd1 O8 73.0(3)
O1 Gd1 O9 135.8(4)
O1 Gd1 O10 138.9(4)
O2 Gd1 N4 96.4(4)
O2 Gd1 N5 130.9(4)
O2 Gd1 O4 126.1(4)
O2 Gd1 O3 61.1(3)
O2 Gd1 O5 112.9(4)
O2 Gd1 O7 115.7(4)
O2 Gd1 O6 65.7(3)
O2 Gd1 O8 76.3(3)
O2 Gd1 O9 155.2(4)
O2 Gd1 O10 105.8(4)
O4 Gd1 N4 74.1(4)
O4 Gd1 N5 100.6(4)
O4 Gd1 O3 155.1(4)
O3 Gd1 N4 81.5(4)
O3 Gd1 N5 83.4(4)
O5 Gd1 N4 142.6(4)
O5 Gd1 N5 66.3(4)
O5 Gd1 O4 69.9(4)
O5 Gd1 O3 132.5(4)
O5 Gd1 O7 131.2(4)
O5 Gd1 O6 50.0(4)
O5 Gd1 O8 141.0(4)
O5 Gd1 O10 69.8(4)
O7 Gd1 N4 26.5(3)
O7 Gd1 N5 85.1(4)
O7 Gd1 O4 78.2(4)
O7 Gd1 O3 77.7(4)
O7 Gd1 O6 168.7(4)
O7 Gd1 O8 52.2(3)
O7 Gd1 O10 100.6(4)
O6 Gd1 N4 161.1(4)
O6 Gd1 N5 86.1(4)
O6 Gd1 O4 110.4(4)
O6 Gd1 O3 94.3(4)
O6 Gd1 O10 68.7(4)
O8 Gd1 N4 25.8(3)
O8 Gd1 N5 137.3(4)
O8 Gd1 O4 74.4(3)
O8 Gd1 O3 85.9(4)
O8 Gd1 O6 135.9(3)
O8 Gd1 O10 146.8(4)
O9 Gd1 N4 93.2(4)
O9 Gd1 N5 25.6(4)
O9 Gd1 O4 78.5(4)
O9 Gd1 O3 98.1(4)
O9 Gd1 O5 69.9(4)
O9 Gd1 O7 68.1(4)
O9 Gd1 O6 105.7(4)
O9 Gd1 O8 117.9(4)
O9 Gd1 O10 50.8(4)
O10 Gd1 N4 125.2(4)
O10 Gd1 N5 25.3(4)
O10 Gd1 O4 123.2(4)
O10 Gd1 O3 67.8(4)
O15 Gd2 O14 65.7(4)
O15 Gd2 N9 94.5(4)
O15 Gd2 N10 147.2(4)
O15 Gd2 O17 63.0(4)
O15 Gd2 O21 115.6(4)
O15 Gd2 O23 141.8(4)
O15 Gd2 O19 76.9(4)
O15 Gd2 O20 73.6(3)
O15 Gd2 O18 69.1(4)
O15 Gd2 O22 138.1(4)
O15 Gd2 O16 124.0(3)
O14 Gd2 N9 100.0(4)
O14 Gd2 N10 123.2(5)
O14 Gd2 O17 128.1(4)
O14 Gd2 O21 120.6(4)
O14 Gd2 O23 147.7(4)
O14 Gd2 O19 105.7(4)
O14 Gd2 O20 78.9(4)
O14 Gd2 O18 61.5(4)
O14 Gd2 O22 97.4(4)
O14 Gd2 O16 60.9(4)
N10 Gd2 N9 112.7(4)
N10 Gd2 O18 87.4(4)
O17 Gd2 N9 77.1(5)
O17 Gd2 N10 104.4(5)
O17 Gd2 O18 105.4(4)
O17 Gd2 O16 156.3(4)
O21 Gd2 N9 25.4(4)
O21 Gd2 N10 88.0(4)
O21 Gd2 O17 76.8(5)
O21 Gd2 O20 50.5(4)
O21 Gd2 O18 175.2(3)
O21 Gd2 O22 106.0(4)
O21 Gd2 O16 80.2(4)
O23 Gd2 N9 94.6(4)
O23 Gd2 N10 25.5(5)
O23 Gd2 O17 83.2(4)
O23 Gd2 O21 69.2(4)
O23 Gd2 O20 119.5(4)
O23 Gd2 O18 106.6(4)
O23 Gd2 O22 51.5(4)
O23 Gd2 O16 94.1(4)
O19 Gd2 N9 146.2(5)
O19 Gd2 N10 70.3(4)
O19 Gd2 O17 69.9(5)
O19 Gd2 O21 133.3(5)
O19 Gd2 O23 75.0(4)
O19 Gd2 O20 145.0(4)
O19 Gd2 O18 45.5(5)
O19 Gd2 O22 71.3(5)
O19 Gd2 O16 132.2(5)
O20 Gd2 N9 25.0(3)
O20 Gd2 N10 136.7(4)
O20 Gd2 O17 80.0(4)
O20 Gd2 O18 133.8(3)
O20 Gd2 O16 80.9(4)
O18 Gd2 N9 158.8(4)
O22 Gd2 N9 126.9(4)
O22 Gd2 N10 26.1(5)
O22 Gd2 O17 126.2(4)
O22 Gd2 O20 143.5(4)
O22 Gd2 O18 69.2(4)
O22 Gd2 O16 66.2(4)
O16 Gd2 N9 79.7(5)
O16 Gd2 N10 80.3(4)
O16 Gd2 O18 98.0(4)
O15 Cu2 Gd2 44.1(3)
O15 Cu2 N7 171.1(4)
O14 Cu2 Gd2 44.2(3)
O14 Cu2 O15 83.8(5)
O14 Cu2 N6 170.8(5)
O14 Cu2 N7 95.9(5)
N6 Cu2 Gd2 136.8(4)
N6 Cu2 O15 94.3(5)
N6 Cu2 N7 87.4(6)
N7 Cu2 Gd2 131.8(4)
N1 Cu1 Gd1 132.8(4)
N1 Cu1 O2 177.8(5)
N2 Cu1 Gd1 135.3(3)
N2 Cu1 N1 87.4(5)
N2 Cu1 O2 94.8(5)
O1 Cu1 Gd1 42.9(3)
O1 Cu1 N1 93.8(5)
O1 Cu1 N2 177.6(4)
O1 Cu1 O2 84.0(4)
O2 Cu1 Gd1 45.0(3)
C12 N1 Cu1 126.1(11)
C12 N1 C32 123.1(12)
C32 N1 Cu1 110.6(9)
O5 N3 Gd1 54.5(7)
O5 N3 O6 111.5(12)
O6 N3 Gd1 57.0(7)
O11 N3 Gd1 175.2(13)
O11 N3 O5 121.6(16)
O11 N3 O6 126.8(17)
C28 N2 Cu1 125.4(9)
C28 N2 C31 124.1(11)
C31 N2 Cu1 110.4(8)
O7 N4 Gd1 57.9(7)
O8 N4 Gd1 57.7(7)
O8 N4 O7 115.6(12)
O12 N4 Gd1 175.2(14)
O12 N4 O7 120.0(14)
O12 N4 O8 124.4(13)
O9 N5 Gd1 56.6(6)
O10 N5 Gd1 59.6(7)
O10 N5 O9 116.0(10)
O13 N5 Gd1 172.8(14)
O13 N5 O9 120.8(16)
O13 N5 O10 123.2(17)
Cu2 O15 Gd2 101.5(5)
C5 O15 Gd2 125.0(9)
C5 O15 Cu2 125.2(9)
Cu2 O14 Gd2 101.5(5)
C9 O14 Gd2 120.7(9)
C9 O14 Cu2 124.8(10)
O18 N8 O19 115.4(14)
O24 N8 O19 121.3(19)
O24 N8 O18 123(2)
O21 N9 Gd2 56.6(8)
O20 N9 Gd2 59.4(8)
O20 N9 O21 116.0(14)
O25 N9 Gd2 176.1(17)
O25 N9 O21 122.4(16)
O25 N9 O20 121.5(14)
O23 N10 Gd2 57.2(7)
O23 N10 O22 116.6(11)
O22 N10 Gd2 59.5(7)
O26 N10 Gd2 177.0(14)
O26 N10 O23 121.6(18)
O26 N10 O22 121.8(19)
C3 N6 Cu2 126.6(11)
C3 N6 C29 124.1(12)
C29 N6 Cu2 109.3(9)
C24 N7 Cu2 125.3(11)
C24 N7 C30 124.8(12)
C30 N7 Cu2 109.7(9)
Cu1 O1 Gd1 103.6(5)
C6 O1 Gd1 125.5(8)
C6 O1 Cu1 127.2(9)
Cu1 O2 Gd1 99.9(4)
C10 O2 Gd1 121.1(8)
C10 O2 Cu1 122.1(9)
C1 O4 Gd1 123.0(10)
C13 O4 Gd1 116.9(9)
C13 O4 C1 117.0(13)
C4 O3 Gd1 114.1(9)
C4 O3 C27 115.8(13)
C27 O3 Gd1 122.9(10)
N3 O5 Gd1 100.6(9)
N4 O7 Gd1 95.7(8)
N3 O6 Gd1 97.9(9)
N4 O8 Gd1 96.5(8)
C14 O17 Gd2 117.5(10)
C14 O17 C41 117.2(14)
C41 O17 Gd2 122.8(11)
N9 O21 Gd2 97.9(10)
C7 C2 H2 120.1
C7 C2 C20 119.8(17)
C20 C2 H2 120.1
N10 O23 Gd2 97.3(9)
N8 O19 Gd2 111.6(11)
N9 O20 Gd2 95.6(8)
N8 O18 Gd2 86.8(10)
N10 O22 Gd2 94.5(10)
O4 C1 H1A 109.5
O4 C1 H1B 109.5
O4 C1 H1C 109.5
H1A C1 H1B 109.5
H1A C1 H1C 109.5
H1B C1 H1C 109.5
C7 O16 Gd2 112.4(9)
C7 O16 C25 117.2(15)
C25 O16 Gd2 120.4(11)
N6 C3 H3 117.8
N6 C3 C8 124.4(14)
C8 C3 H3 117.8
O3 C4 C10 113.2(13)
C17 C4 O3 125.8(14)
C17 C4 C10 121.1(15)
O15 C5 C8 123.6(13)
O15 C5 C14 116.5(14)
C8 C5 C14 119.9(15)
O1 C6 C11 124.3(13)
O1 C6 C13 116.8(13)
C11 C6 C13 118.9(14)
C2 C7 O16 126.8(15)
C2 C7 C9 121.4(17)
O16 C7 C9 111.8(14)
C5 C8 C3 123.4(15)
C18 C8 C3 118.0(14)
C18 C8 C5 118.7(15)
O14 C9 C7 117.2(15)
O14 C9 C15 124.5(14)
C15 C9 C7 118.3(15)
O2 C10 C4 115.0(13)
O2 C10 C16 126.5(13)
C16 C10 C4 118.6(14)
C6 C11 C12 122.4(14)
C6 C11 C42 119.4(15)
C42 C11 C12 117.8(14)
N1 C12 C11 125.4(14)
N1 C12 H12 117.3
C11 C12 H12 117.3
O4 C13 C6 113.8(13)
C44 C13 O4 124.4(14)
C44 C13 C6 121.8(16)
O17 C14 C5 113.5(14)
O17 C14 C22 127.7(15)
C22 C14 C5 118.8(16)
C9 C15 C21 119.6(15)
C9 C15 C24 124.2(14)
C21 C15 C24 116.0(15)
C10 C16 C28 122.9(13)
C23 C16 C10 119.5(14)
C23 C16 C28 117.5(14)
C4 C17 H17 120.4
C26 C17 C4 119.2(15)
C26 C17 H17 120.4
C8 C18 H18 119.0
C19 C18 C8 122.0(17)
C19 C18 H18 119.0
C18 C19 H19 120.3
C18 C19 C22 119.5(18)
C22 C19 H19 120.3
C2 C20 H20 119.7
C21 C20 C2 120.6(18)
C21 C20 H20 119.7
C15 C21 H21 119.9
C20 C21 C15 120.2(18)
C20 C21 H21 119.9
C14 C22 H22 119.6
C19 C22 C14 120.9(17)
C19 C22 H22 119.6
C16 C23 H23 119.7
C26 C23 C16 120.6(16)
C26 C23 H23 119.7
N7 C24 C15 124.7(14)
N7 C24 H24 117.6
C15 C24 H24 117.6
O16 C25 H25A 109.5
O16 C25 H25B 109.5
O16 C25 H25C 109.5
H25A C25 H25B 109.5
H25A C25 H25C 109.5
H25B C25 H25C 109.5
C17 C26 C23 121.0(16)
C17 C26 H26 119.5
C23 C26 H26 119.5
O3 C27 H27A 109.5
O3 C27 H27B 109.5
O3 C27 H27C 109.5
H27A C27 H27B 109.5
H27A C27 H27C 109.5
H27B C27 H27C 109.5
N2 C28 C16 124.7(12)
N2 C28 H28 117.6
C16 C28 H28 117.6
N5 O9 Gd1 97.8(8)
N5 O10 Gd1 95.1(9)
N7 C30 H30 107.6
N7 C30 C29 107.4(10)
N7 C30 C38 116.0(12)
C29 C30 H30 107.6
C29 C30 C38 110.5(11)
C38 C30 H30 107.6
N6 C29 H29 106.8
N6 C29 C37 116.3(13)
C30 C29 N6 106.1(10)
C30 C29 H29 106.8
C30 C29 C37 113.5(12)
C37 C29 H29 106.8
N2 C31 H31 107.9
N2 C31 C32 107.7(10)
N2 C31 C34 115.6(12)
C32 C31 H31 107.9
C32 C31 C34 109.4(12)
C34 C31 H31 107.9
N1 C32 C31 108.7(11)
N1 C32 H32 107.0
N1 C32 C33 116.1(12)
C31 C32 H32 107.0
C33 C32 C31 110.5(11)
C33 C32 H32 107.0
C29 C37 H37A 110.0
C29 C37 H37B 110.0
C29 C37 C40 108.5(16)
H37A C37 H37B 108.4
C40 C37 H37A 110.0
C40 C37 H37B 110.0
C32 C33 H33A 109.7
C32 C33 H33B 109.7
C32 C33 C36 110.0(14)
H33A C33 H33B 108.2
C36 C33 H33A 109.7
C36 C33 H33B 109.7
C31 C34 H34A 110.1
C31 C34 H34B 110.1
C31 C34 C35 108.1(14)
H34A C34 H34B 108.4
C35 C34 H34A 110.1
C35 C34 H34B 110.1
C30 C38 H38A 109.4
C30 C38 H38B 109.4
C30 C38 C39 111.1(14)
H38A C38 H38B 108.0
C39 C38 H38A 109.4
C39 C38 H38B 109.4
C33 C36 H36A 108.9
C33 C36 H36B 108.9
H36A C36 H36B 107.7
C35 C36 C33 113.5(14)
C35 C36 H36A 108.9
C35 C36 H36B 108.9
C34 C35 H35A 109.0
C34 C35 H35B 109.0
C36 C35 C34 113.1(13)
C36 C35 H35A 109.0
C36 C35 H35B 109.0
H35A C35 H35B 107.8
C37 C40 H40A 109.2
C37 C40 H40B 109.2
H40A C40 H40B 107.9
C39 C40 C37 112.0(14)
C39 C40 H40A 109.2
C39 C40 H40B 109.2
C38 C39 H39A 109.6
C38 C39 H39B 109.6
C40 C39 C38 110.4(15)
C40 C39 H39A 109.6
C40 C39 H39B 109.6
H39A C39 H39B 108.1
O17 C41 H41A 109.5
O17 C41 H41B 109.5
O17 C41 H41C 109.5
H41A C41 H41B 109.5
H41A C41 H41C 109.5
H41B C41 H41C 109.5
C13 C44 H44 120.8
C13 C44 C43 118.5(16)
C43 C44 H44 120.8
C11 C42 H42 120.2
C43 C42 C11 119.6(18)
C43 C42 H42 120.2
C44 C43 H43 119.2
C42 C43 C44 121.6(17)
C42 C43 H43 119.2

loop_
_geom_bond_atom_site_label_1
_geom_bond_atom_site_label_2
_geom_bond_distance
Gd1 N4 2.908(13)
Gd1 N5 2.923(11)
Gd1 O1 2.331(9)
Gd1 O2 2.393(10)
Gd1 O4 2.558(12)
Gd1 O3 2.564(12)
Gd1 O5 2.473(10)
Gd1 O7 2.475(12)
Gd1 O6 2.529(10)
Gd1 O8 2.475(10)
Gd1 O9 2.463(10)
Gd1 O10 2.533(11)
Gd2 O15 2.334(10)
Gd2 O14 2.338(11)
Gd2 N9 2.923(15)
Gd2 N10 2.886(12)
Gd2 O17 2.550(13)
Gd2 O21 2.465(13)
Gd2 O23 2.447(11)
Gd2 O19 2.423(11)
Gd2 O20 2.527(11)
Gd2 O18 2.917(12)
Gd2 O22 2.493(12)
Gd2 O16 2.634(12)
Cu2 O15 1.899(12)
Cu2 O14 1.894(11)
Cu2 N6 1.899(12)
Cu2 N7 1.931(12)
Cu1 N1 1.928(12)
Cu1 N2 1.918(11)
Cu1 O1 1.892(11)
Cu1 O2 1.939(11)
N1 C12 1.273(19)
N1 C32 1.458(18)
N3 O5 1.28(2)
N3 O6 1.281(19)
N3 O11 1.207(18)
N2 C28 1.294(18)
N2 C31 1.474(16)
N4 O7 1.302(15)
N4 O8 1.274(16)
N4 O12 1.212(18)
N5 O9 1.275(19)
N5 O10 1.253(19)
N5 O13 1.202(14)
O15 C5 1.332(18)
O14 C9 1.34(2)
N8 O19 1.25(2)
N8 O18 1.25(2)
N8 O24 1.19(2)
N9 O21 1.268(16)
N9 O20 1.243(18)
N9 O25 1.19(2)
N10 O23 1.25(2)
N10 O22 1.27(2)
N10 O26 1.204(15)
N6 C3 1.29(2)
N6 C29 1.512(18)
N7 C24 1.273(19)
N7 C30 1.484(18)
O1 C6 1.324(17)
O2 C10 1.327(18)
O4 C1 1.443(18)
O4 C13 1.38(2)
O3 C4 1.40(2)
O3 C27 1.469(18)
O17 C14 1.37(2)
O17 C41 1.441(19)
C2 H2 0.9300
C2 C7 1.36(2)
C2 C20 1.40(3)
C1 H1A 0.9600
C1 H1B 0.9600
C1 H1C 0.9600
O16 C7 1.37(2)
O16 C25 1.437(19)
C3 H3 0.9300
C3 C8 1.45(2)
C4 C10 1.412(19)
C4 C17 1.39(2)
C5 C8 1.41(2)
C5 C14 1.42(2)
C6 C11 1.40(2)
C6 C13 1.40(2)
C7 C9 1.41(2)
C8 C18 1.40(2)
C9 C15 1.39(2)
C10 C16 1.40(2)
C11 C12 1.46(2)
C11 C42 1.42(2)
C12 H12 0.9300
C13 C44 1.36(2)
C14 C22 1.41(2)
C15 C21 1.42(2)
C15 C24 1.47(2)
C16 C23 1.39(2)
C16 C28 1.459(19)
C17 H17 0.9300
C17 C26 1.37(3)
C18 H18 0.9300
C18 C19 1.38(3)
C19 H19 0.9300
C19 C22 1.39(3)
C20 H20 0.9300
C20 C21 1.35(3)
C21 H21 0.9300
C22 H22 0.9300
C23 H23 0.9300
C23 C26 1.38(2)
C24 H24 0.9300
C25 H25A 0.9600
C25 H25B 0.9600
C25 H25C 0.9600
C26 H26 0.9300
C27 H27A 0.9600
C27 H27B 0.9600
C27 H27C 0.9600
C28 H28 0.9300
C30 H30 0.9800
C30 C29 1.511(18)
C30 C38 1.52(2)
C29 H29 0.9800
C29 C37 1.52(2)
C31 H31 0.9800
C31 C32 1.543(19)
C31 C34 1.55(2)
C32 H32 0.9800
C32 C33 1.51(2)
C37 H37A 0.9700
C37 H37B 0.9700
C37 C40 1.53(3)
C33 H33A 0.9700
C33 H33B 0.9700
C33 C36 1.53(2)
C34 H34A 0.9700
C34 H34B 0.9700
C34 C35 1.55(2)
C38 H38A 0.9700
C38 H38B 0.9700
C38 C39 1.52(2)
C36 H36A 0.9700
C36 H36B 0.9700
C36 C35 1.50(2)
C35 H35A 0.9700
C35 H35B 0.9700
C40 H40A 0.9700
C40 H40B 0.9700
C40 C39 1.51(3)
C39 H39A 0.9700
C39 H39B 0.9700
C41 H41A 0.9600
C41 H41B 0.9600
C41 H41C 0.9600
C44 H44 0.9300
C44 C43 1.41(3)
C42 H42 0.9300
C42 C43 1.35(3)
C43 H43 0.9300

loop_
_geom_torsion_atom_site_label_1
_geom_torsion_atom_site_label_2
_geom_torsion_atom_site_label_3
_geom_torsion_atom_site_label_4
_geom_torsion
Gd1 Cu1 O1 C6 159.0(11)
Gd1 O1 C6 C11 162.2(9)
Gd1 O1 C6 C13 -19.3(15)
Gd1 O2 C10 C4 33.6(15)
Gd1 O2 C10 C16 -146.2(11)
Gd1 O4 C13 C6 13.0(14)
Gd1 O4 C13 C44 -166.5(11)
Gd1 O3 C4 C10 -27.4(13)
Gd1 O3 C4 C17 152.6(12)
Gd2 Cu2 O15 C5 -149.4(12)
Gd2 Cu2 O14 C9 140.8(13)
Gd2 Cu2 N6 C3 4.4(14)
Gd2 Cu2 N6 C29 -174.7(6)
Gd2 O15 C5 C8 -159.3(10)
Gd2 O15 C5 C14 19.6(16)
Gd2 O14 C9 C7 -34.7(16)
Gd2 O14 C9 C15 144.1(11)
Gd2 O17 C14 C5 -14.1(15)
Gd2 O17 C14 C22 164.5(12)
Gd2 O16 C7 C2 -149.9(13)
Gd2 O16 C7 C9 29.0(13)
Cu2 O15 C5 C8 -16.9(17)
Cu2 O15 C5 C14 162.0(9)
Cu2 O14 C9 C7 -168.7(9)
Cu2 O14 C9 C15 10.1(19)
Cu2 N6 C3 C8 0(2)
Cu2 N6 C29 C30 39.8(12)
Cu2 N6 C29 C37 167.1(10)
Cu2 N7 C24 C15 1(2)
Cu2 N7 C30 C29 35.2(11)
Cu2 N7 C30 C38 159.3(10)
Cu1 N1 C12 C11 7(2)
Cu1 N1 C32 C31 31.5(12)
Cu1 N1 C32 C33 156.8(10)
Cu1 N2 C28 C16 2.9(18)
Cu1 N2 C31 C32 33.7(12)
Cu1 N2 C31 C34 156.4(10)
Cu1 O1 C6 C11 7.5(17)
Cu1 O1 C6 C13 -174.0(8)
Cu1 O2 C10 C4 161.8(9)
Cu1 O2 C10 C16 -18.1(18)
N1 Cu1 O1 Gd1 -158.5(4)
N1 Cu1 O1 C6 0.5(10)
N1 C32 C33 C36 177.8(12)
N2 C31 C32 N1 -42.3(14)
N2 C31 C32 C33 -170.8(12)
N2 C31 C34 C35 179.4(12)
O15 Cu2 O14 Gd2 22.2(4)
O15 Cu2 O14 C9 163.1(11)
O15 Cu2 N6 C3 -9.0(12)
O15 Cu2 N6 C29 171.9(8)
O15 C5 C8 C3 3(2)
O15 C5 C8 C18 -176.1(13)
O15 C5 C14 O17 -1.6(17)
O15 C5 C14 C22 179.7(12)
O14 Cu2 O15 Gd2 -22.2(4)
O14 Cu2 O15 C5 -171.6(10)
O14 C9 C15 C21 -180.0(14)
O14 C9 C15 C24 -5(2)
N6 Cu2 O15 Gd2 166.8(4)
N6 Cu2 O15 C5 17.4(10)
N6 C3 C8 C5 6(2)
N6 C3 C8 C18 -174.7(14)
N6 C29 C37 C40 -179.1(12)
N7 Cu2 O14 Gd2 -148.9(5)
N7 Cu2 O14 C9 -8.0(11)
N7 Cu2 N6 C3 162.2(12)
N7 Cu2 N6 C29 -16.9(8)
N7 C30 C29 N6 -48.1(13)
N7 C30 C29 C37 -177.1(12)
N7 C30 C38 C39 -177.1(12)
O1 C6 C11 C12 -10(2)
O1 C6 C11 C42 177.3(13)
O1 C6 C13 O4 2.0(16)
O1 C6 C13 C44 -178.5(12)
O2 Cu1 O1 Gd1 21.4(4)
O2 Cu1 O1 C6 -179.6(10)
O2 C10 C16 C23 -178.9(14)
O2 C10 C16 C28 2(2)
O4 C13 C44 C43 -177.9(14)
O3 C4 C10 O2 -1.1(17)
O3 C4 C10 C16 178.8(12)
O3 C4 C17 C26 -179.7(14)
O5 N3 O6 Gd1 1.1(13)
O7 N4 O8 Gd1 -2.2(15)
O6 N3 O5 Gd1 -1.2(14)
O8 N4 O7 Gd1 2.2(15)
O17 C14 C22 C19 179.3(15)
O21 N9 O20 Gd2 0.5(18)
C2 C7 C9 O14 178.3(13)
C2 C7 C9 C15 -1(2)
C2 C20 C21 C15 -1(3)
O23 N10 O22 Gd2 -3.9(15)
O19 N8 O18 Gd2 7.8(15)
O20 N9 O21 Gd2 -0.6(18)
O18 N8 O19 Gd2 -10(2)
O22 N10 O23 Gd2 4.0(16)
C1 O4 C13 C6 173.5(12)
C1 O4 C13 C44 -6(2)
O16 C7 C9 O14 -0.7(17)
O16 C7 C9 C15 -179.5(12)
C3 N6 C29 C30 -139.3(13)
C3 N6 C29 C37 -12.1(19)
C3 C8 C18 C19 175.2(15)
C4 C10 C16 C23 1.3(19)
C4 C10 C16 C28 -177.6(12)
C4 C17 C26 C23 1(2)
C5 C8 C18 C19 -5(2)
C5 C14 C22 C19 -2(2)
C6 C11 C12 N1 3(2)
C6 C11 C42 C43 -1(2)
C6 C13 C44 C43 3(2)
C7 C2 C20 C21 -1(3)
C7 C9 C15 C21 -1(2)
C7 C9 C15 C24 173.9(12)
C8 C5 C14 O17 177.3(12)
C8 C5 C14 C22 -1(2)
C8 C18 C19 C22 2(3)
C9 C15 C21 C20 2(2)
C9 C15 C24 N7 -1(2)
C10 C4 C17 C26 0(2)
C10 C16 C23 C26 0(2)
C10 C16 C28 N2 6(2)
C11 C6 C13 O4 -179.4(11)
C11 C6 C13 C44 0.1(19)
C11 C42 C43 C44 3(3)
C12 N1 C32 C31 -153.6(12)
C12 N1 C32 C33 -28.4(18)
C12 C11 C42 C43 -173.4(15)
C13 C6 C11 C12 171.3(12)
C13 C6 C11 C42 -1.2(19)
C13 C44 C43 C42 -5(3)
C14 C5 C8 C3 -175.6(13)
C14 C5 C8 C18 5(2)
C16 C23 C26 C17 -1(3)
C17 C4 C10 O2 178.9(13)
C17 C4 C10 C16 -1(2)
C18 C19 C22 C14 2(3)
C20 C2 C7 O16 -179.6(15)
C20 C2 C7 C9 2(2)
C21 C15 C24 N7 174.0(14)
C23 C16 C28 N2 -172.5(13)
C24 N7 C30 C29 -149.2(13)
C24 N7 C30 C38 -25.1(18)
C24 C15 C21 C20 -173.5(14)
C25 O16 C7 C2 -4(2)
C25 O16 C7 C9 174.8(13)
C27 O3 C4 C10 -178.7(12)
C27 O3 C4 C17 1(2)
C28 N2 C31 C32 -146.4(12)
C28 N2 C31 C34 -23.7(18)
C28 C16 C23 C26 178.6(14)
O9 N5 O10 Gd1 5.1(14)
O10 N5 O9 Gd1 -5.3(14)
O12 N4 O7 Gd1 -175.0(16)
O12 N4 O8 Gd1 174.8(17)
O13 N5 O9 Gd1 172.1(15)
O13 N5 O10 Gd1 -172.2(16)
O11 N3 O5 Gd1 -176.7(16)
O11 N3 O6 Gd1 176.4(17)
O26 N10 O23 Gd2 -176.7(15)
O26 N10 O22 Gd2 176.8(15)
O25 N9 O21 Gd2 175.5(19)
O25 N9 O20 Gd2 -175.6(19)
O24 N8 O19 Gd2 167.5(18)
O24 N8 O18 Gd2 -170(2)
C30 N7 C24 C15 -173.6(12)
C30 C29 C37 C40 -55.6(17)
C30 C38 C39 C40 56.3(19)
C29 N6 C3 C8 178.6(12)
C29 C30 C38 C39 -54.6(17)
C29 C37 C40 C39 56(2)
C31 N2 C28 C16 -177.0(12)
C31 C32 C33 C36 -57.8(16)
C31 C34 C35 C36 54.2(19)
C32 N1 C12 C11 -167.2(12)
C32 C31 C34 C35 -58.8(15)
C32 C33 C36 C35 52.8(19)
C37 C40 C39 C38 -58(2)
C33 C36 C35 C34 -52(2)
C34 C31 C32 N1 -168.7(11)
C34 C31 C32 C33 62.8(15)
C38 C30 C29 N6 -175.5(12)
C38 C30 C29 C37 55.6(16)
C41 O17 C14 C5 -176.2(12)
C41 O17 C14 C22 2(2)
C42 C11 C12 N1 175.3(14)
